data_7111234
loop_
_publ_author_name
'Aftab, Tajassas'
'Grigg, Ronald'
'Ladlow, Mark'
'Sridharan, Visuvanathar'
'Thornton-Pett, Mark'

_publ_section_title
;
 Novel synthesis of fused isoxazolidines via a palladium catalysed allene
 insertion???intramolecular 1,3-dipolar cycloaddition cascade reaction
;
_journal_issue 16
_journal_name_full 'Chemical Communications'
_journal_page_first 1754
_journal_paper_doi 10.1039/b205069b
_journal_year 2002
_chemical_formula_sum 'C18 H19 N O3'
_chemical_formula_weight 297.34
_chemical_name_systematic
; 
? 
;
_space_group_IT_number 14
_symmetry_cell_setting monoclinic
_symmetry_space_group_name_Hall '-P 2ybc'
_symmetry_space_group_name_H-M 'P 1 21/c 1'
_atom_sites_solution_hydrogens geom
_atom_sites_solution_primary direct
_atom_sites_solution_secondary difmap
_audit_creation_method SHELXL-97
_cell_angle_alpha 90.00
_cell_angle_beta 106.9260(10)
_cell_angle_gamma 90.00
_cell_formula_units_Z 4
_cell_length_a 12.6825(3)
_cell_length_b 11.2067(2)
_cell_length_c 11.1528(2)
_cell_measurement_temperature 150(2)
_cell_volume 1516.47(5)
_computing_cell_refinement 'DENZO-SMN (Otwinowski & Minor, 1996)'
_computing_data_reduction 'DENZO-SMN (Otwinowski & Minor, 1996)'
_computing_molecular_graphics
;
ORTEP3 for Windows (Farrugia, 1997) 
XSeed (Barbour, 2001)
;
_computing_publication_material 'WC (Thornton-Pett, 2000)'
_computing_structure_refinement 'SHELXL-97 (Sheldrick, 1997)'
_computing_structure_solution 'SHELXS-97 (Sheldrick, 1990)'
_diffrn_ambient_temperature 150(2)
_diffrn_detector_area_resol_mean 9.091
_diffrn_measured_fraction_theta_full 0.991
_diffrn_measured_fraction_theta_max 0.991
_diffrn_measurement_device_type 'Nonius KappaCCD area detector diffractometer'
_diffrn_measurement_method
;
Detector set at 30mm from sample with different 2theta offsets 
1 degree phi exposures for chi=0 degree settings
1 degree omega exposures for chi=90 degree settings
;
_diffrn_radiation_monochromator graphite
_diffrn_radiation_source 'fine-focus sealed tube'
_diffrn_radiation_type MoK\a
_diffrn_radiation_wavelength 0.71073
_diffrn_reflns_av_R_equivalents 0.0758
_diffrn_reflns_av_sigmaI/netI 0.0315
_diffrn_reflns_limit_h_max 15
_diffrn_reflns_limit_h_min -15
_diffrn_reflns_limit_k_max 13
_diffrn_reflns_limit_k_min -13
_diffrn_reflns_limit_l_max 13
_diffrn_reflns_limit_l_min -13
_diffrn_reflns_number 24778
_diffrn_reflns_theta_full 25.99
_diffrn_reflns_theta_max 25.99
_diffrn_reflns_theta_min 3.64
_exptl_absorpt_coefficient_mu 0.089
_exptl_absorpt_correction_T_max 0.9739
_exptl_absorpt_correction_T_min 0.9488
_exptl_absorpt_correction_type multi-scan
_exptl_absorpt_process_details
;
Using multiple and symmetry-related data measurements via the program SORTAV
See R.H. Blessing, Acta Cryst (1995), A51, 33-38 
;
_exptl_crystal_colour 'pale yellow'
_exptl_crystal_density_diffrn 1.302
_exptl_crystal_density_method 'not measured'
_exptl_crystal_description prism
_exptl_crystal_F_000 632
_exptl_crystal_size_max 0.60
_exptl_crystal_size_mid 0.56
_exptl_crystal_size_min 0.30
_refine_diff_density_max 0.245
_refine_diff_density_min -0.173
_refine_diff_density_rms 0.036
_refine_ls_extinction_coef 0.026(7)
_refine_ls_extinction_expression Fc^*^=kFc[1+0.001xFc^2^\l^3^/sin(2\q)]^-1/4^
_refine_ls_extinction_method SHELXL
_refine_ls_goodness_of_fit_ref 1.029
_refine_ls_hydrogen_treatment mixed
_refine_ls_matrix_type full
_refine_ls_number_parameters 202
_refine_ls_number_reflns 2950
_refine_ls_number_restraints 0
_refine_ls_restrained_S_all 1.029
_refine_ls_R_factor_all 0.0433
_refine_ls_R_factor_gt 0.0391
_refine_ls_shift/su_max 0.001
_refine_ls_shift/su_mean 0.000
_refine_ls_structure_factor_coef Fsqd
_refine_ls_weighting_details 'calc w=1/[\s^2^(Fo^2^)+(0.0543P)^2^+0.4031P] where P=(Fo^2^+2Fc^2^)/3'
_refine_ls_weighting_scheme calc
_refine_ls_wR_factor_gt 0.1040
_refine_ls_wR_factor_ref 0.1080
_reflns_number_gt 2666
_reflns_number_total 2950
_reflns_threshold_expression >2sigma(I)
_cod_data_source_file b205069bsup1.cif
_cod_data_source_block taj259
_cod_original_sg_symbol_H-M P21/c
_cod_database_code 7111234

loop_
_symmetry_equiv_pos_as_xyz
'x, y, z'
'-x, y+1/2, -z+1/2'
'-x, -y, -z'
'x, -y-1/2, z-1/2'

loop_
_atom_site_label
_atom_site_type_symbol
_atom_site_fract_x
_atom_site_fract_y
_atom_site_fract_z
_atom_site_U_iso_or_equiv
_atom_site_adp_type
_atom_site_occupancy
_atom_site_symmetry_multiplicity
_atom_site_calc_flag
_atom_site_refinement_flags
O1 O 0.99776(7) 0.30639(9) 0.04558(8) 0.0408(3) Uani 1 1 d .
N1 N 0.96867(9) 0.33224(10) 0.16165(10) 0.0345(3) Uani 1 1 d .
C1 C 1.07049(11) 0.37516(14) 0.24952(13) 0.0422(3) Uani 1 1 d .
H1A H 1.1259 0.3116 0.2661 0.063 Uiso 1 1 calc R
H1B H 1.0564 0.3986 0.3281 0.063 Uiso 1 1 calc R
H1C H 1.0977 0.4442 0.2134 0.063 Uiso 1 1 calc R
C2 C 0.88533(10) 0.42708(11) 0.11520(11) 0.0294(3) Uani 1 1 d .
H2 H 0.9204 0.4986 0.0890 0.035 Uiso 1 1 calc R
C3 C 0.82744(10) 0.46235(10) 0.21035(11) 0.0294(3) Uani 1 1 d .
C4 C 0.87341(10) 0.54484(11) 0.30513(11) 0.0336(3) Uani 1 1 d .
H4 H 0.9433 0.5787 0.3106 0.040 Uiso 1 1 calc R
C5 C 0.81926(12) 0.57829(12) 0.39121(12) 0.0382(3) Uani 1 1 d .
H5 H 0.8525 0.6336 0.4557 0.046 Uiso 1 1 calc R
C6 C 0.71615(12) 0.53069(12) 0.38282(12) 0.0385(3) Uani 1 1 d .
H6 H 0.6793 0.5525 0.4425 0.046 Uiso 1 1 calc R
C7 C 0.66726(11) 0.45167(11) 0.28765(12) 0.0351(3) Uani 1 1 d .
H7 H 0.5961 0.4205 0.2807 0.042 Uiso 1 1 calc R
C8 C 0.72258(10) 0.41789(10) 0.20213(11) 0.0291(3) Uani 1 1 d .
O8 O 0.66704(7) 0.34163(7) 0.10856(8) 0.0320(2) Uani 1 1 d .
C9 C 0.73508(10) 0.27992(11) 0.04633(11) 0.0320(3) Uani 1 1 d .
H9A H 0.6875 0.2349 -0.0256 0.038 Uiso 1 1 calc R
H9B H 0.7819 0.2217 0.1050 0.038 Uiso 1 1 calc R
C10 C 0.80868(10) 0.36485(11) -0.00060(11) 0.0297(3) Uani 1 1 d .
C11 C 0.89283(11) 0.28885(12) -0.04523(12) 0.0363(3) Uani 1 1 d .
H11A H 0.8720 0.2035 -0.0501 0.044 Uiso 1 1 calc R
H11B H 0.8952 0.3154 -0.1291 0.044 Uiso 1 1 calc R
C12 C 0.73996(10) 0.44776(11) -0.10098(11) 0.0292(3) Uani 1 1 d .
C13 C 0.73034(10) 0.56947(11) -0.08445(11) 0.0316(3) Uani 1 1 d .
H13 H 0.7664 0.6040 -0.0053 0.038 Uiso 1 1 calc R
C14 C 0.66914(10) 0.64245(11) -0.18101(11) 0.0326(3) Uani 1 1 d .
H14 H 0.6633 0.7255 -0.1673 0.039 Uiso 1 1 calc R
C15 C 0.61697(9) 0.59310(11) -0.29708(11) 0.0312(3) Uani 1 1 d .
C16 C 0.62199(10) 0.47027(11) -0.31476(11) 0.0336(3) Uani 1 1 d .
H16 H 0.5843 0.4354 -0.3932 0.040 Uiso 1 1 calc R
C17 C 0.68225(10) 0.39977(11) -0.21730(11) 0.0327(3) Uani 1 1 d .
H17 H 0.6846 0.3160 -0.2297 0.039 Uiso 1 1 calc R
O15 O 0.55835(7) 0.65763(8) -0.39963(8) 0.0384(3) Uani 1 1 d .
C18 C 0.56516(12) 0.78470(12) -0.38861(13) 0.0419(3) Uani 1 1 d .
H18A H 0.5288 0.8112 -0.3269 0.063 Uiso 1 1 calc R
H18B H 0.5287 0.8210 -0.4701 0.063 Uiso 1 1 calc R
H18C H 0.6427 0.8090 -0.3613 0.063 Uiso 1 1 calc R

loop_
_atom_site_aniso_label
_atom_site_aniso_U_11
_atom_site_aniso_U_22
_atom_site_aniso_U_33
_atom_site_aniso_U_23
_atom_site_aniso_U_13
_atom_site_aniso_U_12
O1 0.0333(5) 0.0543(6) 0.0354(5) -0.0032(4) 0.0109(4) 0.0086(4)
N1 0.0302(6) 0.0423(6) 0.0304(5) 0.0009(4) 0.0080(4) 0.0058(4)
C1 0.0292(7) 0.0553(8) 0.0382(7) 0.0003(6) 0.0035(5) 0.0043(6)
C2 0.0274(6) 0.0315(6) 0.0285(6) 0.0026(5) 0.0067(5) 0.0003(5)
C3 0.0301(6) 0.0302(6) 0.0267(6) 0.0032(4) 0.0064(5) 0.0014(5)
C4 0.0324(6) 0.0346(7) 0.0302(6) 0.0011(5) 0.0036(5) -0.0004(5)
C5 0.0469(8) 0.0361(7) 0.0287(6) -0.0014(5) 0.0063(5) 0.0019(6)
C6 0.0498(8) 0.0361(7) 0.0334(7) 0.0029(5) 0.0182(6) 0.0070(6)
C7 0.0352(7) 0.0344(7) 0.0381(7) 0.0056(5) 0.0147(5) 0.0025(5)
C8 0.0300(6) 0.0283(6) 0.0274(6) 0.0033(5) 0.0058(5) 0.0012(5)
O8 0.0294(5) 0.0346(5) 0.0315(5) -0.0013(3) 0.0078(4) -0.0034(3)
C9 0.0347(6) 0.0300(6) 0.0301(6) -0.0013(5) 0.0077(5) -0.0008(5)
C10 0.0310(6) 0.0306(6) 0.0274(6) -0.0003(5) 0.0081(5) 0.0010(5)
C11 0.0362(7) 0.0389(7) 0.0324(6) -0.0016(5) 0.0079(5) 0.0059(5)
C12 0.0285(6) 0.0331(6) 0.0269(6) 0.0004(5) 0.0092(5) -0.0008(5)
C13 0.0317(6) 0.0342(6) 0.0273(6) -0.0024(5) 0.0060(5) -0.0017(5)
C14 0.0325(6) 0.0313(6) 0.0327(6) -0.0010(5) 0.0076(5) -0.0001(5)
C15 0.0259(6) 0.0386(7) 0.0280(6) 0.0032(5) 0.0060(5) 0.0002(5)
C16 0.0347(7) 0.0379(7) 0.0263(6) -0.0043(5) 0.0060(5) -0.0024(5)
C17 0.0362(7) 0.0315(6) 0.0307(6) -0.0029(5) 0.0101(5) -0.0008(5)
O15 0.0374(5) 0.0405(5) 0.0313(5) 0.0037(4) 0.0004(4) 0.0013(4)
C18 0.0379(7) 0.0398(7) 0.0421(7) 0.0090(6) 0.0023(6) 0.0025(6)

loop_
_atom_type_symbol
_atom_type_description
_atom_type_scat_dispersion_real
_atom_type_scat_dispersion_imag
_atom_type_scat_source
C C 0.0033 0.0016 'International Tables Vol C Tables 4.2.6.8 and 6.1.1.4'
H H 0.0000 0.0000 'International Tables Vol C Tables 4.2.6.8 and 6.1.1.4'
N N 0.0061 0.0033 'International Tables Vol C Tables 4.2.6.8 and 6.1.1.4'
O O 0.0106 0.0060 'International Tables Vol C Tables 4.2.6.8 and 6.1.1.4'

loop_
_geom_angle_atom_site_label_1
_geom_angle_atom_site_label_2
_geom_angle_atom_site_label_3
_geom_angle
C11 O1 N1 103.27(9)
C1 N1 O1 104.84(9)
C1 N1 C2 113.62(11)
O1 N1 C2 99.75(9)
N1 C1 H1A 109.5
N1 C1 H1B 109.5
H1A C1 H1B 109.5
N1 C1 H1C 109.5
H1A C1 H1C 109.5
H1B C1 H1C 109.5
N1 C2 C3 112.69(9)
N1 C2 C10 100.39(9)
C3 C2 C10 113.03(10)
N1 C2 H2 110.1
C3 C2 H2 110.1
C10 C2 H2 110.1
C4 C3 C8 117.69(11)
C4 C3 C2 121.62(11)
C8 C3 C2 120.60(11)
C5 C4 C3 121.44(12)
C5 C4 H4 119.3
C3 C4 H4 119.3
C4 C5 C6 119.75(12)
C4 C5 H5 120.1
C6 C5 H5 120.1
C7 C6 C5 120.02(12)
C7 C6 H6 120.0
C5 C6 H6 120.0
C6 C7 C8 119.84(12)
C6 C7 H7 120.1
C8 C7 H7 120.1
O8 C8 C7 116.15(10)
O8 C8 C3 122.62(10)
C7 C8 C3 121.21(11)
C8 O8 C9 114.85(9)
O8 C9 C10 112.29(10)
O8 C9 H9A 109.1
C10 C9 H9A 109.1
O8 C9 H9B 109.1
C10 C9 H9B 109.1
H9A C9 H9B 107.9
C12 C10 C9 110.90(10)
C12 C10 C2 115.34(10)
C9 C10 C2 107.12(9)
C12 C10 C11 113.50(10)
C9 C10 C11 108.23(10)
C2 C10 C11 101.07(9)
O1 C11 C10 106.33(9)
O1 C11 H11A 110.5
C10 C11 H11A 110.5
O1 C11 H11B 110.5
C10 C11 H11B 110.5
H11A C11 H11B 108.7
C13 C12 C17 117.34(11)
C13 C12 C10 123.88(11)
C17 C12 C10 118.78(10)
C12 C13 C14 121.67(11)
C12 C13 H13 119.2
C14 C13 H13 119.2
C15 C14 C13 119.63(11)
C15 C14 H14 120.2
C13 C14 H14 120.2
O15 C15 C14 124.25(11)
O15 C15 C16 115.95(10)
C14 C15 C16 119.80(11)
C17 C16 C15 119.42(11)
C17 C16 H16 120.3
C15 C16 H16 120.3
C16 C17 C12 122.04(11)
C16 C17 H17 119.0
C12 C17 H17 119.0
C15 O15 C18 116.62(10)
O15 C18 H18A 109.5
O15 C18 H18B 109.5
H18A C18 H18B 109.5
O15 C18 H18C 109.5
H18A C18 H18C 109.5
H18B C18 H18C 109.5

loop_
_geom_bond_atom_site_label_1
_geom_bond_atom_site_label_2
_geom_bond_distance
O1 C11 1.4319(16)
O1 N1 1.4743(14)
N1 C1 1.4569(17)
N1 C2 1.4820(16)
C1 H1A 0.9800
C1 H1B 0.9800
C1 H1C 0.9800
C2 C3 1.5083(16)
C2 C10 1.5389(16)
C2 H2 1.0000
C3 C4 1.3975(17)
C3 C8 1.3980(17)
C4 C5 1.3847(18)
C4 H4 0.9500
C5 C6 1.390(2)
C5 H5 0.9500
C6 C7 1.3827(19)
C6 H6 0.9500
C7 C8 1.3910(17)
C7 H7 0.9500
C8 O8 1.3739(14)
O8 C9 1.4330(15)
C9 C10 1.5283(17)
C9 H9A 0.9900
C9 H9B 0.9900
C10 C12 1.5192(16)
C10 C11 1.5562(17)
C11 H11A 0.9900
C11 H11B 0.9900
C12 C13 1.3865(17)
C12 C17 1.3983(16)
C13 C14 1.3944(17)
C13 H13 0.9500
C14 C15 1.3858(17)
C14 H14 0.9500
C15 O15 1.3743(14)
C15 C16 1.3947(18)
C16 C17 1.3806(17)
C16 H16 0.9500
C17 H17 0.9500
O15 C18 1.4298(16)
C18 H18A 0.9800
C18 H18B 0.9800
C18 H18C 0.9800
